data_4086700
loop_
_publ_author_name
'Zhao, Xu'
'Lu, Zongming'
'Wang, Qiuyan'
'Wei, Donghui'
'Lu, Yunpeng'
'Duan, Zheng'
'Mathey, Francois'

_publ_section_title
;
 Blocking Intramolecular Cycloadditions between C\\tb C Triple Bonds and
 Electrophilic Phosphinidene Complexes: Generation of Intermediates Able
 To React with Arenes
;
_journal_issue 20
_journal_name_full Organometallics
_journal_page_first 3440
_journal_paper_doi 10.1021/acs.organomet.6b00642
_journal_volume 35
_journal_year 2016
_chemical_formula_moiety 'C26 H17 O5 P W'
_chemical_formula_sum 'C26 H17 O5 P W'
_chemical_formula_weight 624.22
_chemical_name_systematic
;
 ? 
;
_space_group_crystal_system monoclinic
_space_group_IT_number 14
_space_group_name_Hall '-P 2ybc'
_space_group_name_H-M_alt 'P 1 21/c 1'
_symmetry_space_group_name_Hall '-P 2ybc'
_symmetry_space_group_name_H-M 'P 1 21/c 1'
_atom_sites_solution_hydrogens geom
_atom_sites_solution_primary direct
_atom_sites_solution_secondary difmap
_audit_creation_date 2014-11-25
_audit_creation_method
;
Olex2 1.2
(compiled 2014.11.21 svn.r3092 for OlexSys, GUI svn.r4949)
;
_cell_angle_alpha 90.00
_cell_angle_beta 98.753(4)
_cell_angle_gamma 90.00
_cell_formula_units_Z 4
_cell_length_a 7.7996(3)
_cell_length_b 12.5640(7)
_cell_length_c 24.7311(12)
_cell_measurement_reflns_used 5852
_cell_measurement_temperature 291(2)
_cell_measurement_theta_max 27.9140
_cell_measurement_theta_min 3.6860
_cell_volume 2395.3(2)
_computing_cell_refinement
;
CrysAlisPro, Agilent Technologies,
Version 1.171.36.32 (release 02-08-2013 CrysAlis171 .NET)
(compiled Aug  2 2013,16:46:58)
;
_computing_data_collection
;
CrysAlisPro, Agilent Technologies,
Version 1.171.36.32 (release 02-08-2013 CrysAlis171 .NET)
(compiled Aug  2 2013,16:46:58)
;
_computing_data_reduction
;
CrysAlisPro, Agilent Technologies,
Version 1.171.36.32 (release 02-08-2013 CrysAlis171 .NET)
(compiled Aug  2 2013,16:46:58)
;
_computing_molecular_graphics 'Olex2 (Dolomanov et al., 2009)'
_computing_publication_material 'Olex2 (Dolomanov et al., 2009)'
_computing_structure_refinement 'ShelXL (Sheldrick, 2008)'
_computing_structure_solution 'ShelXS (Sheldrick, 2008)'
_diffrn_ambient_temperature 291.15
_diffrn_detector_area_resol_mean 16.2312
_diffrn_measured_fraction_theta_full 0.998
_diffrn_measured_fraction_theta_max 0.998
_diffrn_measurement_details
;
  1 omega  -14.00   18.00   0.5000    5.0000
omega____ theta____ kappa____ phi______ frames
    -      -17.1323 -107.0000  -93.0000 64

  2 omega  -49.00  -15.00   0.5000    5.0000
omega____ theta____ kappa____ phi______ frames
    -      -17.1323  107.0000    4.0000 68

  3 omega   -6.00   20.00   0.5000    5.0000
omega____ theta____ kappa____ phi______ frames
    -       19.7885 -107.0000  -93.0000 52

  4 omega  -24.00   24.00   0.5000    5.0000
omega____ theta____ kappa____ phi______ frames
    -      -17.1323  -99.0000 -180.0000 96

  5 omega  -85.00    4.00   0.5000    5.0000
omega____ theta____ kappa____ phi______ frames
    -      -17.1323  -57.0000  -60.0000 178

  6 omega   37.00   96.00   0.5000    5.0000
omega____ theta____ kappa____ phi______ frames
    -       19.7885  178.0000 -180.0000 118

  7 omega   39.00   95.00   0.5000    5.0000
omega____ theta____ kappa____ phi______ frames
    -       19.7885  178.0000   90.0000 112

  8 omega   36.00   96.00   0.5000    5.0000
omega____ theta____ kappa____ phi______ frames
    -       19.7885  178.0000 -150.0000 120
;
_diffrn_measurement_device_type 'Xcalibur, Eos, Gemini'
_diffrn_measurement_method '\w scans'
_diffrn_orient_matrix_UB_11 -0.0049416000
_diffrn_orient_matrix_UB_12 -0.0395802000
_diffrn_orient_matrix_UB_13 0.0201433000
_diffrn_orient_matrix_UB_21 -0.0524154000
_diffrn_orient_matrix_UB_22 -0.0317656000
_diffrn_orient_matrix_UB_23 -0.0196885000
_diffrn_orient_matrix_UB_31 0.0755196000
_diffrn_orient_matrix_UB_32 -0.0246413000
_diffrn_orient_matrix_UB_33 -0.0069854000
_diffrn_radiation_monochromator graphite
_diffrn_radiation_type MoK\a
_diffrn_radiation_wavelength 0.71073
_diffrn_reflns_av_R_equivalents 0.0250
_diffrn_reflns_av_unetI/netI 0.0247
_diffrn_reflns_limit_h_max 8
_diffrn_reflns_limit_h_min -9
_diffrn_reflns_limit_k_max 15
_diffrn_reflns_limit_k_min -15
_diffrn_reflns_limit_l_max 28
_diffrn_reflns_limit_l_min -30
_diffrn_reflns_number 17483
_diffrn_reflns_theta_full 26.38
_diffrn_reflns_theta_max 26.38
_diffrn_reflns_theta_min 2.98
_diffrn_source 'Enhance (Mo) X-ray Source'
_exptl_absorpt_coefficient_mu 4.923
_exptl_absorpt_correction_T_max 1.00000
_exptl_absorpt_correction_T_min 0.45129
_exptl_absorpt_correction_type multi-scan
_exptl_absorpt_process_details
;
CrysAlisPro, Agilent Technologies,
Version 1.171.36.32 (release 02-08-2013 CrysAlis171 .NET)
(compiled Aug  2 2013,16:46:58)
Empirical absorption correction using spherical harmonics,
 implemented in SCALE3 ABSPACK scaling algorithm.
;
_exptl_crystal_colour
;
;
_exptl_crystal_density_diffrn 1.731
_exptl_crystal_density_method 'not measured'
_exptl_crystal_description
;
;
_exptl_crystal_F_000 1208
_exptl_crystal_size_max 0.2
_exptl_crystal_size_mid 0.18
_exptl_crystal_size_min 0.14
_refine_diff_density_max 0.645
_refine_diff_density_min -0.573
_refine_diff_density_rms 0.070
_refine_ls_extinction_method none
_refine_ls_goodness_of_fit_ref 1.098
_refine_ls_hydrogen_treatment mixed
_refine_ls_matrix_type full
_refine_ls_number_parameters 303
_refine_ls_number_reflns 4881
_refine_ls_number_restraints 0
_refine_ls_restrained_S_all 1.098
_refine_ls_R_factor_all 0.0355
_refine_ls_R_factor_gt 0.0276
_refine_ls_shift/su_max 0.002
_refine_ls_shift/su_mean 0.000
_refine_ls_structure_factor_coef Fsqd
_refine_ls_weighting_details 'calc w=1/[\s^2^(Fo^2^)+(0.0227P)^2^+1.1200P] where P=(Fo^2^+2Fc^2^)/3'
_refine_ls_weighting_scheme calc
_refine_ls_wR_factor_gt 0.0565
_refine_ls_wR_factor_ref 0.0590
_reflns_number_gt 4243
_reflns_number_total 4881
_reflns_threshold_expression >2sigma(I)
_cod_data_source_file om6b00642_si_001.cif
_cod_data_source_block 201411251
_cod_depositor_comments 'Adding full bibliography for 4086699--4086700.cif.'
_cod_original_cell_volume 2395.26(19)
_cod_database_code 4086700
_chemical_oxdiff_formula C1H1O1N4P1W1
_reflns_odcompleteness_completeness 99.79
_reflns_odcompleteness_iscentric 1
_reflns_odcompleteness_theta 26.32
_olex2_refinement_description
;
1. Fixed Uiso
 At 1.2 times of:
  All C(H) groups
 At 1.5 times of:
  All C(H,H,H) groups
2.a Aromatic/amide H refined with riding coordinates:
 C7(H7), C8(H8), C9(H9), C10(H10), C15(H15), C16(H16), C17(H17), C18(H18),
 C19(H19), C21(H21), C22(H22), C24(H24), C25(H25)
2.b Idealised Me refined as rotating group:
 C26(H26A,H26B,H26C)
;
_olex2_submission_special_instructions 'No special instructions were received'

loop_
_space_group_symop_id
_space_group_symop_operation_xyz
1 'x, y, z'
2 '-x, y+1/2, -z+1/2'
3 '-x, -y, -z'
4 'x, -y-1/2, z-1/2'

loop_
_atom_site_label
_atom_site_type_symbol
_atom_site_fract_x
_atom_site_fract_y
_atom_site_fract_z
_atom_site_U_iso_or_equiv
_atom_site_adp_type
_atom_site_occupancy
_atom_site_calc_flag
_atom_site_refinement_flags_posn
W1 W 1.10511(2) 0.240487(11) 0.421019(6) 0.04401(6) Uani 1 d .
P1 P 0.80157(13) 0.21948(7) 0.37309(4) 0.0409(2) Uani 1 d .
H1 H 0.700(4) 0.297(3) 0.3877(13) 0.046(9) Uiso 1 d .
O1 O 1.2526(5) 0.2180(3) 0.30850(14) 0.0803(9) Uani 1 d .
O2 O 1.0801(5) 0.4914(3) 0.40630(16) 0.0969(12) Uani 1 d .
O3 O 1.4882(5) 0.2666(2) 0.48078(15) 0.0798(10) Uani 1 d .
O4 O 0.9614(7) 0.2637(3) 0.53370(17) 0.1140(16) Uani 1 d .
O5 O 1.1214(4) -0.0096(2) 0.43973(13) 0.0783(9) Uani 1 d .
C1 C 1.1987(6) 0.2252(3) 0.34845(19) 0.0550(10) Uani 1 d .
C2 C 1.0871(5) 0.4026(3) 0.41097(17) 0.0595(11) Uani 1 d .
C3 C 1.3489(6) 0.2560(3) 0.45971(18) 0.0567(10) Uani 1 d .
C4 C 1.0119(7) 0.2550(3) 0.4933(2) 0.0681(13) Uani 1 d .
C5 C 1.1165(5) 0.0798(3) 0.43248(15) 0.0510(9) Uani 1 d .
C6 C 0.6832(4) 0.0996(3) 0.38336(14) 0.0409(8) Uani 1 d .
C7 C 0.6628(5) 0.0499(3) 0.43211(15) 0.0517(9) Uani 1 d .
H7 H 0.7117 0.0787 0.4656 0.062 Uiso 1 calc R
C8 C 0.5685(5) -0.0430(3) 0.42969(18) 0.0598(11) Uani 1 d .
H8 H 0.5543 -0.0775 0.4620 0.072 Uiso 1 calc R
C9 C 0.4951(5) -0.0858(3) 0.38046(18) 0.0616(11) Uani 1 d .
H9 H 0.4312 -0.1484 0.3799 0.074 Uiso 1 calc R
C10 C 0.5154(5) -0.0362(3) 0.33114(16) 0.0514(9) Uani 1 d .
H10 H 0.4662 -0.0656 0.2979 0.062 Uiso 1 calc R
C11 C 0.6099(4) 0.0574(3) 0.33275(14) 0.0401(8) Uani 1 d .
C12 C 0.6451(4) 0.1220(3) 0.28539(13) 0.0391(8) Uani 1 d .
C13 C 0.7447(5) 0.2088(3) 0.29911(14) 0.0406(8) Uani 1 d .
C14 C 0.8156(5) 0.2867(3) 0.26276(15) 0.0444(8) Uani 1 d .
C15 C 0.8407(5) 0.3919(3) 0.27937(16) 0.0548(10) Uani 1 d .
H15 H 0.8079 0.4134 0.3123 0.066 Uiso 1 calc R
C16 C 0.9130(6) 0.4651(3) 0.2481(2) 0.0711(13) Uani 1 d .
H16 H 0.9261 0.5356 0.2595 0.085 Uiso 1 calc R
C17 C 0.9655(6) 0.4339(4) 0.2004(2) 0.0768(15) Uani 1 d .
H17 H 1.0167 0.4831 0.1797 0.092 Uiso 1 calc R
C18 C 0.9435(6) 0.3301(4) 0.18249(18) 0.0729(13) Uani 1 d .
H18 H 0.9792 0.3097 0.1498 0.087 Uiso 1 calc R
C19 C 0.8676(5) 0.2558(3) 0.21335(17) 0.0579(10) Uani 1 d .
H19 H 0.8517 0.1860 0.2012 0.069 Uiso 1 calc R
C20 C 0.5650(4) 0.0928(3) 0.22855(14) 0.0414(8) Uani 1 d .
C21 C 0.6088(5) -0.0007(3) 0.20383(15) 0.0497(9) Uani 1 d .
H21 H 0.6858 -0.0483 0.2234 0.060 Uiso 1 calc R
C22 C 0.5385(5) -0.0235(3) 0.15019(16) 0.0529(10) Uani 1 d .
H22 H 0.5716 -0.0856 0.1341 0.063 Uiso 1 calc R
C23 C 0.4217(5) 0.0432(3) 0.12023(15) 0.0505(9) Uani 1 d .
C24 C 0.3738(5) 0.1346(3) 0.14517(16) 0.0587(10) Uani 1 d .
H24 H 0.2924 0.1802 0.1260 0.070 Uiso 1 calc R
C25 C 0.4456(5) 0.1592(3) 0.19843(15) 0.0515(9) Uani 1 d .
H25 H 0.4127 0.2217 0.2142 0.062 Uiso 1 calc R
C26 C 0.3479(7) 0.0200(4) 0.06102(18) 0.0787(14) Uani 1 d .
H26A H 0.2478 0.0639 0.0501 0.118 Uiso 1 calc GR
H26B H 0.3152 -0.0536 0.0573 0.118 Uiso 1 calc GR
H26C H 0.4340 0.0351 0.0382 0.118 Uiso 1 calc GR

loop_
_atom_site_aniso_label
_atom_site_aniso_U_11
_atom_site_aniso_U_22
_atom_site_aniso_U_33
_atom_site_aniso_U_23
_atom_site_aniso_U_13
_atom_site_aniso_U_12
W1 0.05088(10) 0.04213(9) 0.03763(10) -0.00404(6) 0.00225(7) -0.00528(7)
P1 0.0483(6) 0.0383(4) 0.0359(5) -0.0016(4) 0.0055(4) -0.0013(4)
O1 0.084(2) 0.104(2) 0.058(2) -0.0063(18) 0.0272(19) 0.008(2)
O2 0.105(3) 0.0448(18) 0.142(3) -0.0050(19) 0.024(2) -0.0002(18)
O3 0.064(2) 0.077(2) 0.090(3) -0.0033(17) -0.0140(19) -0.0108(17)
O4 0.158(4) 0.129(3) 0.066(3) -0.027(2) 0.051(3) -0.034(3)
O5 0.102(3) 0.0504(18) 0.075(2) 0.0087(15) -0.0088(17) -0.0007(16)
C1 0.055(3) 0.052(2) 0.059(3) -0.0032(19) 0.010(2) 0.0010(18)
C2 0.059(3) 0.050(2) 0.068(3) -0.0092(19) 0.006(2) -0.0029(19)
C3 0.069(3) 0.046(2) 0.053(3) -0.0058(17) 0.002(2) -0.004(2)
C4 0.087(3) 0.070(3) 0.048(3) -0.011(2) 0.013(2) -0.023(2)
C5 0.055(2) 0.055(2) 0.039(2) -0.0001(17) -0.0072(17) -0.0018(18)
C6 0.039(2) 0.0421(18) 0.041(2) 0.0012(15) 0.0038(15) 0.0022(15)
C7 0.061(3) 0.054(2) 0.040(2) 0.0012(17) 0.0064(18) -0.0008(19)
C8 0.060(3) 0.062(3) 0.058(3) 0.018(2) 0.010(2) -0.006(2)
C9 0.064(3) 0.051(2) 0.068(3) 0.012(2) 0.004(2) -0.014(2)
C10 0.052(2) 0.051(2) 0.048(2) -0.0003(17) -0.0016(18) -0.0077(18)
C11 0.039(2) 0.0403(17) 0.040(2) 0.0018(14) 0.0027(15) 0.0004(15)
C12 0.040(2) 0.0407(17) 0.0352(19) 0.0001(14) 0.0023(15) 0.0041(15)
C13 0.045(2) 0.0399(17) 0.0361(19) 0.0025(15) 0.0048(15) 0.0066(15)
C14 0.042(2) 0.0476(19) 0.041(2) 0.0112(16) -0.0020(16) -0.0004(16)
C15 0.053(2) 0.054(2) 0.053(2) 0.0095(18) -0.0070(19) -0.0046(18)
C16 0.065(3) 0.061(3) 0.078(3) 0.023(2) -0.019(2) -0.019(2)
C17 0.060(3) 0.099(4) 0.065(3) 0.040(3) -0.011(2) -0.026(3)
C18 0.063(3) 0.108(4) 0.048(3) 0.022(3) 0.007(2) -0.006(3)
C19 0.057(3) 0.069(3) 0.048(2) 0.0090(19) 0.007(2) 0.003(2)
C20 0.042(2) 0.0440(18) 0.037(2) 0.0005(15) 0.0046(15) -0.0010(15)
C21 0.042(2) 0.052(2) 0.052(2) -0.0032(17) -0.0030(17) 0.0033(17)
C22 0.058(3) 0.052(2) 0.051(2) -0.0129(18) 0.013(2) -0.0032(18)
C23 0.058(3) 0.057(2) 0.037(2) 0.0012(17) 0.0104(18) -0.0088(19)
C24 0.069(3) 0.059(2) 0.044(2) 0.0071(18) -0.0026(19) 0.012(2)
C25 0.062(3) 0.048(2) 0.043(2) 0.0007(17) 0.0052(19) 0.0096(18)
C26 0.101(4) 0.078(3) 0.055(3) 0.006(2) 0.007(3) 0.000(3)

loop_
_atom_type_symbol
_atom_type_description
_atom_type_scat_dispersion_real
_atom_type_scat_dispersion_imag
_atom_type_scat_source
C C 0.0033 0.0016 'International Tables Vol C Tables 4.2.6.8 and 6.1.1.4'
H H 0.0000 0.0000 'International Tables Vol C Tables 4.2.6.8 and 6.1.1.4'
O O 0.0106 0.0060 'International Tables Vol C Tables 4.2.6.8 and 6.1.1.4'
P P 0.1023 0.0942 'International Tables Vol C Tables 4.2.6.8 and 6.1.1.4'
W W -0.8490 6.8722 'International Tables Vol C Tables 4.2.6.8 and 6.1.1.4'

loop_
_geom_angle_atom_site_label_1
_geom_angle_atom_site_label_2
_geom_angle_atom_site_label_3
_geom_angle
C1 W1 P1 90.73(12)
C1 W1 C2 90.79(16)
C2 W1 P1 90.27(12)
C3 W1 P1 179.48(11)
C3 W1 C1 89.36(18)
C3 W1 C2 90.24(16)
C3 W1 C4 90.7(2)
C3 W1 C5 90.67(15)
C4 W1 P1 89.25(15)
C4 W1 C1 179.76(15)
C4 W1 C2 89.44(16)
C4 W1 C5 88.89(16)
C5 W1 P1 88.81(11)
C5 W1 C1 90.88(15)
C5 W1 C2 178.11(16)
W1 P1 H1 110.5(14)
C6 P1 W1 119.35(12)
C6 P1 H1 103.7(14)
C6 P1 C13 91.61(16)
C13 P1 W1 123.63(12)
C13 P1 H1 105.1(14)
O1 C1 W1 178.9(4)
O2 C2 W1 178.6(4)
O3 C3 W1 178.3(4)
O4 C4 W1 179.4(5)
O5 C5 W1 178.7(4)
C7 C6 P1 128.8(3)
C7 C6 C11 121.4(3)
C11 C6 P1 109.8(2)
C6 C7 H7 120.8
C8 C7 C6 118.4(4)
C8 C7 H7 120.8
C7 C8 H8 119.4
C9 C8 C7 121.2(4)
C9 C8 H8 119.4
C8 C9 H9 119.6
C8 C9 C10 120.8(4)
C10 C9 H9 119.6
C9 C10 H10 120.6
C11 C10 C9 118.9(4)
C11 C10 H10 120.6
C6 C11 C12 113.5(3)
C10 C11 C6 119.4(3)
C10 C11 C12 127.1(3)
C11 C12 C20 120.5(3)
C13 C12 C11 114.3(3)
C13 C12 C20 125.2(3)
C12 C13 P1 110.8(2)
C12 C13 C14 129.0(3)
C14 C13 P1 120.1(3)
C15 C14 C13 119.7(3)
C15 C14 C19 118.4(3)
C19 C14 C13 121.8(3)
C14 C15 H15 119.3
C16 C15 C14 121.4(4)
C16 C15 H15 119.3
C15 C16 H16 120.1
C17 C16 C15 119.8(4)
C17 C16 H16 120.1
C16 C17 H17 119.7
C16 C17 C18 120.7(4)
C18 C17 H17 119.7
C17 C18 H18 120.0
C17 C18 C19 120.0(4)
C19 C18 H18 120.0
C14 C19 H19 120.1
C18 C19 C14 119.7(4)
C18 C19 H19 120.1
C21 C20 C12 121.7(3)
C25 C20 C12 120.7(3)
C25 C20 C21 117.6(3)
C20 C21 H21 119.7
C22 C21 C20 120.5(4)
C22 C21 H21 119.7
C21 C22 H22 119.2
C23 C22 C21 121.6(3)
C23 C22 H22 119.2
C22 C23 C24 118.0(4)
C22 C23 C26 121.8(4)
C24 C23 C26 120.1(4)
C23 C24 H24 119.6
C23 C24 C25 120.8(4)
C25 C24 H24 119.6
C20 C25 C24 121.3(3)
C20 C25 H25 119.3
C24 C25 H25 119.3
C23 C26 H26A 109.5
C23 C26 H26B 109.5
C23 C26 H26C 109.5
H26A C26 H26B 109.5
H26A C26 H26C 109.5
H26B C26 H26C 109.5

loop_
_geom_bond_atom_site_label_1
_geom_bond_atom_site_label_2
_geom_bond_distance
W1 P1 2.4951(10)
W1 C1 2.047(4)
W1 C2 2.054(4)
W1 C3 2.004(5)
W1 C4 2.039(5)
W1 C5 2.039(4)
P1 H1 1.34(3)
P1 C6 1.805(3)
P1 C13 1.821(4)
O1 C1 1.135(5)
O2 C2 1.123(5)
O3 C3 1.139(5)
O4 C4 1.133(6)
O5 C5 1.137(5)
C6 C7 1.388(5)
C6 C11 1.399(5)
C7 H7 0.9300
C7 C8 1.376(5)
C8 H8 0.9300
C8 C9 1.373(6)
C9 H9 0.9300
C9 C10 1.400(5)
C10 H10 0.9300
C10 C11 1.385(5)
C11 C12 1.484(4)
C12 C13 1.352(5)
C12 C20 1.494(5)
C13 C14 1.492(5)
C14 C15 1.389(5)
C14 C19 1.400(5)
C15 H15 0.9300
C15 C16 1.377(5)
C16 H16 0.9300
C16 C17 1.364(6)
C17 H17 0.9300
C17 C18 1.379(7)
C18 H18 0.9300
C18 C19 1.393(6)
C19 H19 0.9300
C20 C21 1.391(5)
C20 C25 1.381(5)
C21 H21 0.9300
C21 C22 1.386(5)
C22 H22 0.9300
C22 C23 1.370(5)
C23 C24 1.381(5)
C23 C26 1.518(6)
C24 H24 0.9300
C24 C25 1.385(5)
C25 H25 0.9300
C26 H26A 0.9600
C26 H26B 0.9600
C26 H26C 0.9600

loop_
_geom_torsion_atom_site_label_1
_geom_torsion_atom_site_label_2
_geom_torsion_atom_site_label_3
_geom_torsion_atom_site_label_4
_geom_torsion
W1 P1 C6 C7 49.0(4)
W1 P1 C6 C11 -130.1(2)
W1 P1 C13 C12 127.7(2)
W1 P1 C13 C14 -49.0(3)
P1 W1 C1 O1 142(21)
P1 W1 C2 O2 162(100)
P1 W1 C3 O3 148(10)
P1 W1 C4 O4 -148(49)
P1 W1 C5 O5 -85(17)
P1 C6 C7 C8 -178.7(3)
P1 C6 C11 C10 178.9(3)
P1 C6 C11 C12 -1.1(4)
P1 C13 C14 C15 -34.9(5)
P1 C13 C14 C19 141.4(3)
C1 W1 P1 C6 109.94(17)
C1 W1 P1 C13 -4.43(17)
C1 W1 C2 O2 -107(17)
C1 W1 C3 O3 48(14)
C1 W1 C4 O4 125(49)
C1 W1 C5 O5 -175(100)
C2 W1 P1 C6 -159.27(17)
C2 W1 P1 C13 86.36(17)
C2 W1 C1 O1 51(21)
C2 W1 C3 O3 -43(14)
C2 W1 C4 O4 -58(49)
C2 W1 C5 O5 -23(20)
C3 W1 P1 C6 10(15)
C3 W1 P1 C13 -104(15)
C3 W1 C1 O1 -39(21)
C3 W1 C2 O2 -18(17)
C3 W1 C4 O4 32(49)
C3 W1 C5 O5 95(17)
C4 W1 P1 C6 -69.83(17)
C4 W1 P1 C13 175.80(17)
C4 W1 C1 O1 -132(42)
C4 W1 C2 O2 73(17)
C4 W1 C3 O3 -132(14)
C4 W1 C5 O5 5(17)
C5 W1 P1 C6 19.08(16)
C5 W1 P1 C13 -95.29(17)
C5 W1 C1 O1 -130(21)
C5 W1 C2 O2 101(17)
C5 W1 C3 O3 139(14)
C5 W1 C4 O4 123(49)
C6 P1 C13 C12 0.2(3)
C6 P1 C13 C14 -176.4(3)
C6 C7 C8 C9 -0.4(6)
C6 C11 C12 C13 1.4(4)
C6 C11 C12 C20 -175.3(3)
C7 C6 C11 C10 -0.3(5)
C7 C6 C11 C12 179.7(3)
C7 C8 C9 C10 0.5(7)
C8 C9 C10 C11 -0.5(6)
C9 C10 C11 C6 0.3(5)
C9 C10 C11 C12 -179.6(3)
C10 C11 C12 C13 -178.6(3)
C10 C11 C12 C20 4.6(5)
C11 C6 C7 C8 0.3(6)
C11 C12 C13 P1 -0.9(4)
C11 C12 C13 C14 175.3(3)
C11 C12 C20 C21 -66.4(4)
C11 C12 C20 C25 114.5(4)
C12 C13 C14 C15 149.2(4)
C12 C13 C14 C19 -34.6(6)
C12 C20 C21 C22 -177.0(3)
C12 C20 C25 C24 178.2(3)
C13 P1 C6 C7 179.6(3)
C13 P1 C6 C11 0.5(3)
C13 C12 C20 C21 117.3(4)
C13 C12 C20 C25 -61.9(5)
C13 C14 C15 C16 177.1(4)
C13 C14 C19 C18 -175.9(4)
C14 C15 C16 C17 -1.6(6)
C15 C14 C19 C18 0.4(6)
C15 C16 C17 C18 1.4(7)
C16 C17 C18 C19 -0.3(7)
C17 C18 C19 C14 -0.6(7)
C19 C14 C15 C16 0.7(6)
C20 C12 C13 P1 175.6(3)
C20 C12 C13 C14 -8.1(6)
C20 C21 C22 C23 -1.5(6)
C21 C20 C25 C24 -1.0(6)
C21 C22 C23 C24 -0.5(6)
C21 C22 C23 C26 178.4(4)
C22 C23 C24 C25 1.7(6)
C23 C24 C25 C20 -1.0(6)
C25 C20 C21 C22 2.2(5)
C26 C23 C24 C25 -177.2(4)
